data_2231480
loop_
_publ_author_name
'Choi, Hong Dae'
'Seo, Pil Ja'
'Lee, Uk'

_publ_section_title
;
 5-Chloro-3-cyclohexylsulfinyl-2,7-dimethyl-1-benzofuran
;
_journal_coeditor_code GW2105
_journal_issue 9
_journal_name_full 'Acta Crystallographica Section E'
_journal_page_first o2385
_journal_paper_doi 10.1107/S1600536811033095
_journal_volume 67
_journal_year 2011
_chemical_formula_iupac 'C16 H19 Cl O2 S'
_chemical_formula_moiety 'C16 H19 Cl O2 S'
_chemical_formula_sum 'C16 H19 Cl O2 S'
_chemical_formula_weight 310.82
_chemical_name_systematic
;
5-Chloro-3-cyclohexylsulfinyl-2,7-dimethyl-1-benzofuran
;
_space_group_IT_number 2
_symmetry_cell_setting triclinic
_symmetry_space_group_name_Hall '-P 1'
_symmetry_space_group_name_H-M 'P -1'
_atom_sites_solution_hydrogens difmap
_atom_sites_solution_primary direct
_atom_sites_solution_secondary difmap
_cell_angle_alpha 70.076(3)
_cell_angle_beta 77.244(2)
_cell_angle_gamma 83.413(3)
_cell_formula_units_Z 2
_cell_length_a 5.7480(3)
_cell_length_b 11.6838(5)
_cell_length_c 12.2551(5)
_cell_measurement_reflns_used 4179
_cell_measurement_temperature 173(2)
_cell_measurement_theta_max 27.39
_cell_measurement_theta_min 2.98
_cell_volume 753.97(6)
_computing_cell_refinement '<i>SAINT</i> (Bruker, 2009)'
_computing_data_collection '<i>APEX2</i> (Bruker, 2009)'
_computing_data_reduction '<i>SAINT</i> (Bruker, 2009)'
_computing_molecular_graphics '<i>ORTEP-3</i> (Farrugia, 1997) and <i>DIAMOND</i> (Brandenburg, 1998)'
_computing_publication_material '<i>SHELXL97</i> (Sheldrick, 2008)'
_computing_structure_refinement '<i>SHELXL97</i> (Sheldrick, 2008)'
_computing_structure_solution '<i>SHELXS97</i> (Sheldrick, 2008)'
_diffrn_ambient_temperature 173(2)
_diffrn_detector_area_resol_mean 10.0
_diffrn_measured_fraction_theta_full 0.988
_diffrn_measured_fraction_theta_max 0.988
_diffrn_measurement_device_type 'Bruker SMART APEXII CCD'
_diffrn_measurement_method '\f and \w'
_diffrn_radiation_monochromator 'graphite multilayer'
_diffrn_radiation_source 'rotating anode'
_diffrn_radiation_type MoK\a
_diffrn_radiation_wavelength 0.71073
_diffrn_reflns_av_R_equivalents 0.0491
_diffrn_reflns_av_sigmaI/netI 0.0478
_diffrn_reflns_limit_h_max 6
_diffrn_reflns_limit_h_min -7
_diffrn_reflns_limit_k_max 15
_diffrn_reflns_limit_k_min -15
_diffrn_reflns_limit_l_max 15
_diffrn_reflns_limit_l_min -15
_diffrn_reflns_number 13573
_diffrn_reflns_theta_full 27.67
_diffrn_reflns_theta_max 27.67
_diffrn_reflns_theta_min 1.80
_diffrn_standards_number 0
_exptl_absorpt_coefficient_mu 0.390
_exptl_absorpt_correction_T_max 0.9478
_exptl_absorpt_correction_T_min 0.8827
_exptl_absorpt_correction_type multi-scan
_exptl_absorpt_process_details '(SADABS; Bruker, 2009)'
_exptl_crystal_colour colourless
_exptl_crystal_density_diffrn 1.369
_exptl_crystal_density_method 'not measured'
_exptl_crystal_description block
_exptl_crystal_F_000 328
_exptl_crystal_size_max 0.33
_exptl_crystal_size_mid 0.18
_exptl_crystal_size_min 0.14
_refine_diff_density_max 0.436
_refine_diff_density_min -0.274
_refine_ls_extinction_method none
_refine_ls_goodness_of_fit_ref 1.058
_refine_ls_hydrogen_treatment constr
_refine_ls_matrix_type full
_refine_ls_number_parameters 183
_refine_ls_number_reflns 3487
_refine_ls_number_restraints 0
_refine_ls_restrained_S_all 1.058
_refine_ls_R_factor_all 0.0585
_refine_ls_R_factor_gt 0.0437
_refine_ls_shift/su_max 0.000
_refine_ls_shift/su_mean 0.000
_refine_ls_structure_factor_coef Fsqd
_refine_ls_weighting_details 'calc w=1/[\s^2^(Fo^2^)+(0.0491P)^2^+0.2498P] where P=(Fo^2^+2Fc^2^)/3'
_refine_ls_weighting_scheme calc
_refine_ls_wR_factor_gt 0.1070
_refine_ls_wR_factor_ref 0.1159
_reflns_number_gt 2752
_reflns_number_total 3487
_reflns_threshold_expression I>2\s(I)
_cod_data_source_file gw2105.cif
_cod_data_source_block I
_cod_original_cell_volume 753.98(6)
_cod_database_code 2231480
_cod_database_fobs_code 2231480

loop_
_symmetry_equiv_pos_as_xyz
'x, y, z'
'-x, -y, -z'

loop_
_atom_site_type_symbol
_atom_site_label
_atom_site_fract_x
_atom_site_fract_y
_atom_site_fract_z
_atom_site_U_iso_or_equiv
_atom_site_adp_type
_atom_site_calc_flag
_atom_site_refinement_flags
_atom_site_occupancy
_atom_site_symmetry_multiplicity
Cl Cl1 1.26205(10) 0.19475(6) 0.06775(5) 0.05045(18) Uani d . 1 2
S S1 0.47811(9) 0.36573(4) 0.41383(4) 0.03095(15) Uani d . 1 2
O O1 0.3493(2) 0.05713(11) 0.37764(11) 0.0314(3) Uani d . 1 2
O O2 0.7264(3) 0.40766(12) 0.37025(14) 0.0415(4) Uani d . 1 2
C C1 0.4738(4) 0.23324(15) 0.37493(16) 0.0288(4) Uani d . 1 2
C C2 0.6529(3) 0.18767(16) 0.29578(16) 0.0288(4) Uani d . 1 2
C C3 0.8708(4) 0.22616(17) 0.22279(17) 0.0333(4) Uani d . 1 2
H H3 0.9363 0.2995 0.2171 0.040 Uiso calc R 1 2
C C4 0.9868(4) 0.15224(19) 0.15917(17) 0.0365(5) Uani d . 1 2
C C5 0.8937(4) 0.04503(18) 0.16450(17) 0.0368(5) Uani d . 1 2
H H5 0.9814 -0.0019 0.1180 0.044 Uiso calc R 1 2
C C6 0.6771(4) 0.00549(17) 0.23564(17) 0.0338(4) Uani d . 1 2
C C7 0.5656(4) 0.07938(16) 0.30115(16) 0.0295(4) Uani d . 1 2
C C8 0.2989(4) 0.15212(15) 0.42236(16) 0.0296(4) Uani d . 1 2
C C9 0.5649(4) -0.10708(18) 0.2428(2) 0.0449(5) Uani d . 1 2
H H9A 0.6628 -0.1432 0.1855 0.067 Uiso calc R 1 2
H H9B 0.4045 -0.0858 0.2248 0.067 Uiso calc R 1 2
H H9C 0.5539 -0.1659 0.3228 0.067 Uiso calc R 1 2
C C10 0.0724(4) 0.14949(17) 0.50709(17) 0.0347(4) Uani d . 1 2
H H10A 0.0625 0.2173 0.5381 0.052 Uiso calc R 1 2
H H10B 0.0653 0.0722 0.5725 0.052 Uiso calc R 1 2
H H10C -0.0614 0.1573 0.4671 0.052 Uiso calc R 1 2
C C11 0.2917(3) 0.46699(15) 0.31664(15) 0.0271(4) Uani d . 1 2
H H11 0.1319 0.4306 0.3381 0.033 Uiso calc R 1 2
C C12 0.3878(4) 0.48526(18) 0.18677(17) 0.0365(5) Uani d . 1 2
H H12A 0.3985 0.4062 0.1726 0.044 Uiso calc R 1 2
H H12B 0.5503 0.5168 0.1640 0.044 Uiso calc R 1 2
C C13 0.2246(5) 0.5751(2) 0.11125(18) 0.0458(6) Uani d . 1 2
H H13A 0.2956 0.5905 0.0265 0.055 Uiso calc R 1 2
H H13B 0.0680 0.5388 0.1275 0.055 Uiso calc R 1 2
C C14 0.1878(5) 0.69445(19) 0.13643(18) 0.0436(5) Uani d . 1 2
H H14A 0.0734 0.7484 0.0899 0.052 Uiso calc R 1 2
H H14B 0.3414 0.7354 0.1117 0.052 Uiso calc R 1 2
C C15 0.0929(4) 0.67408(17) 0.26706(18) 0.0374(5) Uani d . 1 2
H H15A -0.0679 0.6405 0.2899 0.045 Uiso calc R 1 2
H H15B 0.0777 0.7531 0.2818 0.045 Uiso calc R 1 2
C C16 0.2574(4) 0.58673(16) 0.34240(17) 0.0337(4) Uani d . 1 2
H H16A 0.4139 0.6234 0.3250 0.040 Uiso calc R 1 2
H H16B 0.1876 0.5717 0.4272 0.040 Uiso calc R 1 2

loop_
_atom_site_aniso_label
_atom_site_aniso_U_11
_atom_site_aniso_U_22
_atom_site_aniso_U_33
_atom_site_aniso_U_12
_atom_site_aniso_U_13
_atom_site_aniso_U_23
Cl1 0.0289(3) 0.0773(4) 0.0411(3) -0.0036(3) -0.0002(3) -0.0178(3)
S1 0.0310(3) 0.0328(2) 0.0332(3) -0.0023(2) -0.0108(2) -0.01293(18)
O1 0.0281(8) 0.0294(6) 0.0369(7) -0.0023(6) -0.0058(6) -0.0110(5)
O2 0.0292(8) 0.0430(7) 0.0580(9) -0.0037(7) -0.0144(8) -0.0194(7)
C1 0.0275(10) 0.0299(8) 0.0300(9) 0.0001(8) -0.0086(9) -0.0095(7)
C2 0.0259(10) 0.0321(8) 0.0301(9) 0.0006(8) -0.0111(9) -0.0092(7)
C3 0.0290(11) 0.0382(9) 0.0328(10) -0.0039(9) -0.0088(9) -0.0092(8)
C4 0.0253(11) 0.0504(11) 0.0307(10) 0.0004(9) -0.0069(9) -0.0088(8)
C5 0.0347(12) 0.0458(11) 0.0327(10) 0.0108(10) -0.0116(10) -0.0169(8)
C6 0.0338(12) 0.0351(9) 0.0351(10) 0.0058(9) -0.0129(10) -0.0132(8)
C7 0.0251(10) 0.0323(8) 0.0305(9) -0.0005(8) -0.0071(9) -0.0084(7)
C8 0.0292(11) 0.0296(8) 0.0311(9) 0.0002(8) -0.0095(9) -0.0097(7)
C9 0.0470(14) 0.0391(10) 0.0557(13) 0.0044(10) -0.0139(12) -0.0239(10)
C10 0.0303(11) 0.0391(10) 0.0339(10) -0.0053(9) -0.0029(9) -0.0116(8)
C11 0.0227(10) 0.0315(8) 0.0293(9) -0.0021(8) -0.0060(8) -0.0118(7)
C12 0.0382(12) 0.0432(10) 0.0306(9) 0.0054(9) -0.0069(10) -0.0174(8)
C13 0.0556(16) 0.0515(12) 0.0327(10) 0.0089(11) -0.0156(11) -0.0160(9)
C14 0.0481(15) 0.0425(11) 0.0357(11) 0.0048(10) -0.0107(11) -0.0074(8)
C15 0.0389(13) 0.0337(9) 0.0399(11) 0.0027(9) -0.0060(10) -0.0146(8)
C16 0.0378(12) 0.0337(9) 0.0329(10) -0.0010(9) -0.0061(9) -0.0157(8)

loop_
_atom_type_symbol
_atom_type_description
_atom_type_scat_dispersion_real
_atom_type_scat_dispersion_imag
_atom_type_scat_source
C C 0.0033 0.0016 'International Tables Vol C Tables 4.2.6.8 and 6.1.1.4'
H H 0.0000 0.0000 'International Tables Vol C Tables 4.2.6.8 and 6.1.1.4'
O O 0.0106 0.0060 'International Tables Vol C Tables 4.2.6.8 and 6.1.1.4'
S S 0.1246 0.1234 'International Tables Vol C Tables 4.2.6.8 and 6.1.1.4'
Cl Cl 0.1484 0.1585 'International Tables Vol C Tables 4.2.6.8 and 6.1.1.4'

loop_
_geom_angle_atom_site_label_1
_geom_angle_atom_site_label_2
_geom_angle_atom_site_label_3
_geom_angle
O2 S1 C1 106.29(9)
O2 S1 C11 108.27(9)
C1 S1 C11 98.88(8)
C7 O1 C8 106.36(14)
C8 C1 C2 107.62(16)
C8 C1 S1 124.13(15)
C2 C1 S1 128.16(14)
C7 C2 C3 119.49(17)
C7 C2 C1 104.58(17)
C3 C2 C1 135.92(17)
C4 C3 C2 116.40(18)
C4 C3 H3 121.8
C2 C3 H3 121.8
C3 C4 C5 123.1(2)
C3 C4 Cl1 118.46(16)
C5 C4 Cl1 118.48(17)
C6 C5 C4 121.56(19)
C6 C5 H5 119.2
C4 C5 H5 119.2
C5 C6 C7 114.61(18)
C5 C6 C9 124.04(19)
C7 C6 C9 121.34(19)
O1 C7 C6 124.32(17)
O1 C7 C2 110.81(16)
C6 C7 C2 124.84(19)
C1 C8 O1 110.61(17)
C1 C8 C10 132.59(17)
O1 C8 C10 116.78(15)
C6 C9 H9A 109.5
C6 C9 H9B 109.5
H9A C9 H9B 109.5
C6 C9 H9C 109.5
H9A C9 H9C 109.5
H9B C9 H9C 109.5
C8 C10 H10A 109.5
C8 C10 H10B 109.5
H10A C10 H10B 109.5
C8 C10 H10C 109.5
H10A C10 H10C 109.5
H10B C10 H10C 109.5
C12 C11 C16 111.89(15)
C12 C11 S1 113.85(13)
C16 C11 S1 107.54(12)
C12 C11 H11 107.8
C16 C11 H11 107.8
S1 C11 H11 107.8
C11 C12 C13 110.31(17)
C11 C12 H12A 109.6
C13 C12 H12A 109.6
C11 C12 H12B 109.6
C13 C12 H12B 109.6
H12A C12 H12B 108.1
C14 C13 C12 111.64(18)
C14 C13 H13A 109.3
C12 C13 H13A 109.3
C14 C13 H13B 109.3
C12 C13 H13B 109.3
H13A C13 H13B 108.0
C13 C14 C15 110.96(17)
C13 C14 H14A 109.4
C15 C14 H14A 109.4
C13 C14 H14B 109.4
C15 C14 H14B 109.4
H14A C14 H14B 108.0
C14 C15 C16 111.22(17)
C14 C15 H15A 109.4
C16 C15 H15A 109.4
C14 C15 H15B 109.4
C16 C15 H15B 109.4
H15A C15 H15B 108.0
C11 C16 C15 110.08(16)
C11 C16 H16A 109.6
C15 C16 H16A 109.6
C11 C16 H16B 109.6
C15 C16 H16B 109.6
H16A C16 H16B 108.2

loop_
_geom_bond_atom_site_label_1
_geom_bond_atom_site_label_2
_geom_bond_distance
Cl1 C4 1.739(2)
S1 O2 1.4860(15)
S1 C1 1.7723(18)
S1 C11 1.8107(19)
O1 C7 1.373(2)
O1 C8 1.374(2)
C1 C8 1.354(3)
C1 C2 1.438(3)
C2 C7 1.390(2)
C2 C3 1.390(3)
C3 C4 1.377(3)
C3 H3 0.9500
C4 C5 1.394(3)
C5 C6 1.379(3)
C5 H5 0.9500
C6 C7 1.385(3)
C6 C9 1.498(3)
C8 C10 1.471(3)
C9 H9A 0.9800
C9 H9B 0.9800
C9 H9C 0.9800
C10 H10A 0.9800
C10 H10B 0.9800
C10 H10C 0.9800
C11 C12 1.514(3)
C11 C16 1.519(2)
C11 H11 1.0000
C12 C13 1.528(3)
C12 H12A 0.9900
C12 H12B 0.9900
C13 C14 1.510(3)
C13 H13A 0.9900
C13 H13B 0.9900
C14 C15 1.517(3)
C14 H14A 0.9900
C14 H14B 0.9900
C15 C16 1.520(3)
C15 H15A 0.9900
C15 H15B 0.9900
C16 H16A 0.9900
C16 H16B 0.9900

loop_
_geom_hbond_atom_site_label_D
_geom_hbond_atom_site_label_H
_geom_hbond_atom_site_label_A
_geom_hbond_site_symmetry_A
_geom_hbond_distance_DH
_geom_hbond_distance_HA
_geom_hbond_distance_DA
_geom_hbond_angle_DHA
C11 H11 O2 1_455 1.00 2.31 3.276(2) 162.7

loop_
_geom_torsion_atom_site_label_1
_geom_torsion_atom_site_label_2
_geom_torsion_atom_site_label_3
_geom_torsion_atom_site_label_4
_geom_torsion
O2 S1 C1 C8 163.69(16)
C11 S1 C1 C8 -84.21(17)
O2 S1 C1 C2 -12.42(19)
C11 S1 C1 C2 99.67(18)
C8 C1 C2 C7 0.8(2)
S1 C1 C2 C7 177.46(14)
C8 C1 C2 C3 -179.5(2)
S1 C1 C2 C3 -2.8(3)
C7 C2 C3 C4 0.2(3)
C1 C2 C3 C4 -179.4(2)
C2 C3 C4 C5 0.9(3)
C2 C3 C4 Cl1 -179.20(14)
C3 C4 C5 C6 -0.5(3)
Cl1 C4 C5 C6 179.60(15)
C4 C5 C6 C7 -1.0(3)
C4 C5 C6 C9 178.37(19)
C8 O1 C7 C6 -178.57(18)
C8 O1 C7 C2 -0.5(2)
C5 C6 C7 O1 -179.95(17)
C9 C6 C7 O1 0.6(3)
C5 C6 C7 C2 2.2(3)
C9 C6 C7 C2 -177.18(19)
C3 C2 C7 O1 -179.98(16)
C1 C2 C7 O1 -0.2(2)
C3 C2 C7 C6 -1.9(3)
C1 C2 C7 C6 177.87(18)
C2 C1 C8 O1 -1.2(2)
S1 C1 C8 O1 -177.97(13)
C2 C1 C8 C10 -179.5(2)
S1 C1 C8 C10 3.7(3)
C7 O1 C8 C1 1.0(2)
C7 O1 C8 C10 179.65(16)
O2 S1 C11 C12 51.25(15)
C1 S1 C11 C12 -59.27(15)
O2 S1 C11 C16 -73.30(14)
C1 S1 C11 C16 176.18(13)
C16 C11 C12 C13 -55.8(2)
S1 C11 C12 C13 -178.01(14)
C11 C12 C13 C14 55.1(2)
C12 C13 C14 C15 -55.6(3)
C13 C14 C15 C16 56.4(3)
C12 C11 C16 C15 56.7(2)
S1 C11 C16 C15 -177.55(14)
C14 C15 C16 C11 -56.5(2)
